data_1508193
loop_
_publ_author_name
'Li, Liangchun'
'Fukawa, Tomohide'
'Matsuo, Tsukasa'
'Hashizume, Daisuke'
'Fueno, Hiroyuki'
'Tanaka, Kazuyoshi'
'Tamao, Kohei'

_publ_section_title
;
 A stable germanone as the first isolated heavy ketone with a terminal
 oxygen atom.
;
_journal_issue 5
_journal_name_full 'Nature chemistry'
_journal_page_first 361
_journal_page_last 365
_journal_paper_doi 10.1038/nchem.1305
_journal_volume 4
_journal_year 2012
_chemical_formula_moiety 'C56 H92 Ge O2'
_chemical_formula_sum 'C56 H92 Ge O2'
_chemical_formula_weight 869.89
_chemical_name_systematic
;
 ?
;
_space_group_IT_number 14
_symmetry_cell_setting monoclinic
_symmetry_space_group_name_Hall '-P 2ybc'
_symmetry_space_group_name_H-M 'P 1 21/c 1'
_atom_sites_solution_hydrogens difmap
_atom_sites_solution_primary direct
_atom_sites_solution_secondary difmap
_audit_creation_method SHELXL-97
_cell_angle_alpha 90
_cell_angle_beta 102.1510(12)
_cell_angle_gamma 90
_cell_formula_units_Z 4
_cell_length_a 13.0454(13)
_cell_length_b 18.9843(19)
_cell_length_c 20.817(2)
_cell_measurement_reflns_used 17163
_cell_measurement_temperature 173
_cell_measurement_theta_max 29.1270
_cell_measurement_theta_min 2.8115
_cell_volume 5040.0(9)
_computing_cell_refinement CrystalClear
_computing_data_collection CrystalClear
_computing_data_reduction CrystalClear
_computing_molecular_graphics 'ORTEP-3 for Windows'
_computing_publication_material SHELXL-97
_computing_structure_refinement SHELXL-97
_computing_structure_solution SIR-97
_diffrn_ambient_temperature 173
_diffrn_detector_area_resol_mean 7.31
_diffrn_measured_fraction_theta_full 0.986
_diffrn_measured_fraction_theta_max 0.986
_diffrn_measurement_device_type 'Rigaku AFC-10 with Saturn724+ CCD'
_diffrn_measurement_method \w-scan
_diffrn_radiation_monochromator graphite
_diffrn_radiation_source 'fine-focus rotating anode'
_diffrn_radiation_type MoK\a
_diffrn_radiation_wavelength 0.71073
_diffrn_reflns_av_R_equivalents 0.0244
_diffrn_reflns_av_sigmaI/netI 0.0260
_diffrn_reflns_limit_h_max 16
_diffrn_reflns_limit_h_min -16
_diffrn_reflns_limit_k_max 22
_diffrn_reflns_limit_k_min -24
_diffrn_reflns_limit_l_max 23
_diffrn_reflns_limit_l_min -27
_diffrn_reflns_number 40891
_diffrn_reflns_theta_full 27.50
_diffrn_reflns_theta_max 27.50
_diffrn_reflns_theta_min 2.27
_diffrn_standards_number 0
_exptl_absorpt_coefficient_mu 0.647
_exptl_absorpt_correction_T_max 0.8297
_exptl_absorpt_correction_T_min 0.7438
_exptl_absorpt_correction_type multi-scan
_exptl_absorpt_process_details
;
 REQAB implemented in CrystalClear
;
_exptl_crystal_colour colourless
_exptl_crystal_density_diffrn 1.146
_exptl_crystal_density_method 'not measured'
_exptl_crystal_description prism
_exptl_crystal_F_000 1904
_exptl_crystal_size_max 0.30
_exptl_crystal_size_mid 0.30
_exptl_crystal_size_min 0.30
_refine_diff_density_max 0.496
_refine_diff_density_min -0.271
_refine_diff_density_rms 0.045
_refine_ls_extinction_method none
_refine_ls_goodness_of_fit_ref 1.035
_refine_ls_hydrogen_treatment constr
_refine_ls_matrix_type full
_refine_ls_number_parameters 572
_refine_ls_number_reflns 11418
_refine_ls_number_restraints 0
_refine_ls_restrained_S_all 1.035
_refine_ls_R_factor_all 0.0349
_refine_ls_R_factor_gt 0.0313
_refine_ls_shift/su_max 0.002
_refine_ls_shift/su_mean 0.000
_refine_ls_structure_factor_coef Fsqd
_refine_ls_weighting_details 'calc w=1/[\s^2^(Fo^2^)+(0.0386P)^2^+1.9422P] where P=(Fo^2^+2Fc^2^)/3'
_refine_ls_weighting_scheme calc
_refine_ls_wR_factor_gt 0.0768
_refine_ls_wR_factor_ref 0.0792
_reflns_number_gt 10436
_reflns_number_total 11418
_reflns_threshold_expression I>2\s(I)
_cod_data_source_file nchem.1305-s6.cif
_cod_data_source_block Eind2GeO-H2O
_cod_original_sg_symbol_H-M 'P 21/c'
_cod_database_code 1508193

loop_
_symmetry_equiv_pos_as_xyz
'x, y, z'
'-x, y+1/2, -z+1/2'
'-x, -y, -z'
'x, -y-1/2, z-1/2'

loop_
_atom_site_label
_atom_site_type_symbol
_atom_site_fract_x
_atom_site_fract_y
_atom_site_fract_z
_atom_site_U_iso_or_equiv
_atom_site_adp_type
_atom_site_occupancy
_atom_site_symmetry_multiplicity
_atom_site_calc_flag
_atom_site_refinement_flags
Ge1 Ge 0.628834(9) 0.160830(7) 0.313124(6) 0.01647(5) Uani 1 1 d .
O1 O 0.61757(7) 0.24186(5) 0.35437(5) 0.0241(2) Uani 1 1 d .
H1 H 0.5714 0.2670 0.3310 0.036 Uiso 1 1 calc R
O2 O 0.58422(7) 0.10192(5) 0.36833(5) 0.0265(2) Uani 1 1 d .
H2 H 0.6353 0.0790 0.3896 0.040 Uiso 1 1 calc R
C1 C 0.52778(9) 0.17609(6) 0.22698(6) 0.0168(2) Uani 1 1 d .
C2 C 0.42107(10) 0.15377(6) 0.21704(6) 0.0172(2) Uani 1 1 d .
C3 C 0.35574(9) 0.12685(7) 0.26644(6) 0.0186(2) Uani 1 1 d .
C4 C 0.24085(10) 0.12905(7) 0.22520(7) 0.0230(3) Uani 1 1 d .
H4A H 0.2024 0.0864 0.2339 0.028 Uiso 1 1 calc R
H4B H 0.2039 0.1708 0.2376 0.028 Uiso 1 1 calc R
C5 C 0.24460(10) 0.13264(7) 0.15193(7) 0.0231(3) Uani 1 1 d .
C6 C 0.35334(10) 0.16240(7) 0.15529(7) 0.0196(3) Uani 1 1 d .
C7 C 0.38505(10) 0.19757(8) 0.10486(7) 0.0239(3) Uani 1 1 d .
H7 H 0.3391 0.2020 0.0631 0.029 Uiso 1 1 calc R
C8 C 0.48475(10) 0.22634(7) 0.11597(6) 0.0212(3) Uani 1 1 d .
C9 C 0.52029(10) 0.27626(7) 0.06817(7) 0.0237(3) Uani 1 1 d .
C10 C 0.63368(10) 0.29403(7) 0.10384(7) 0.0229(3) Uani 1 1 d .
H10A H 0.6407 0.3455 0.1112 0.027 Uiso 1 1 calc R
H10B H 0.6833 0.2796 0.0763 0.027 Uiso 1 1 calc R
C11 C 0.66047(10) 0.25460(7) 0.17110(6) 0.0188(2) Uani 1 1 d .
C12 C 0.55748(9) 0.21505(6) 0.17470(6) 0.0174(2) Uani 1 1 d .
C13 C 0.36652(10) 0.17803(7) 0.32538(7) 0.0213(3) Uani 1 1 d .
H13A H 0.3138 0.1649 0.3513 0.026 Uiso 1 1 calc R
H13B H 0.4367 0.1714 0.3540 0.026 Uiso 1 1 calc R
C14 C 0.35271(11) 0.25619(7) 0.30751(7) 0.0275(3) Uani 1 1 d .
H14A H 0.3727 0.2847 0.3474 0.041 Uiso 1 1 calc R
H14B H 0.2792 0.2654 0.2869 0.041 Uiso 1 1 calc R
H14C H 0.3974 0.2685 0.2768 0.041 Uiso 1 1 calc R
C15 C 0.38146(10) 0.04993(7) 0.28900(7) 0.0219(3) Uani 1 1 d .
H15A H 0.3624 0.0186 0.2503 0.026 Uiso 1 1 calc R
H15B H 0.4581 0.0458 0.3057 0.026 Uiso 1 1 calc R
C16 C 0.32564(12) 0.02398(8) 0.34226(7) 0.0284(3) Uani 1 1 d .
H16A H 0.3382 -0.0266 0.3493 0.043 Uiso 1 1 calc R
H16B H 0.2501 0.0326 0.3283 0.043 Uiso 1 1 calc R
H16C H 0.3528 0.0494 0.3833 0.043 Uiso 1 1 calc R
C17 C 0.15570(11) 0.17890(9) 0.11227(8) 0.0308(3) Uani 1 1 d .
H17A H 0.1616 0.1782 0.0656 0.037 Uiso 1 1 calc R
H17B H 0.0878 0.1569 0.1146 0.037 Uiso 1 1 calc R
C18 C 0.15306(14) 0.25522(10) 0.13376(9) 0.0438(4) Uani 1 1 d .
H18A H 0.0985 0.2806 0.1028 0.066 Uiso 1 1 calc R
H18B H 0.2213 0.2772 0.1345 0.066 Uiso 1 1 calc R
H18C H 0.1377 0.2572 0.1778 0.066 Uiso 1 1 calc R
C19 C 0.23660(12) 0.05760(8) 0.12147(7) 0.0318(3) Uani 1 1 d .
H19A H 0.2864 0.0266 0.1511 0.038 Uiso 1 1 calc R
H19B H 0.1651 0.0394 0.1204 0.038 Uiso 1 1 calc R
C20 C 0.25841(18) 0.05139(10) 0.05249(9) 0.0511(5) Uani 1 1 d .
H20A H 0.2533 0.0019 0.0388 0.077 Uiso 1 1 calc R
H20B H 0.3291 0.0690 0.0526 0.077 Uiso 1 1 calc R
H20C H 0.2069 0.0793 0.0218 0.077 Uiso 1 1 calc R
C21 C 0.44908(12) 0.34228(8) 0.06089(8) 0.0323(3) Uani 1 1 d .
H21A H 0.3762 0.3274 0.0421 0.039 Uiso 1 1 calc R
H21B H 0.4504 0.3615 0.1053 0.039 Uiso 1 1 calc R
C22 C 0.47809(14) 0.40142(9) 0.01822(9) 0.0406(4) Uani 1 1 d .
H22A H 0.4303 0.4413 0.0181 0.061 Uiso 1 1 calc R
H22B H 0.4724 0.3843 -0.0268 0.061 Uiso 1 1 calc R
H22C H 0.5503 0.4167 0.0360 0.061 Uiso 1 1 calc R
C23 C 0.51327(12) 0.24228(9) 0.00008(7) 0.0327(3) Uani 1 1 d .
H23A H 0.4383 0.2370 -0.0211 0.039 Uiso 1 1 calc R
H23B H 0.5449 0.2750 -0.0273 0.039 Uiso 1 1 calc R
C24 C 0.56603(16) 0.17106(10) 0.00001(9) 0.0444(4) Uani 1 1 d .
H24A H 0.5568 0.1539 -0.0453 0.067 Uiso 1 1 calc R
H24B H 0.5343 0.1376 0.0259 0.067 Uiso 1 1 calc R
H24C H 0.6410 0.1757 0.0193 0.067 Uiso 1 1 calc R
C25 C 0.69292(11) 0.30732(8) 0.22786(7) 0.0272(3) Uani 1 1 d .
H25A H 0.7196 0.2805 0.2687 0.033 Uiso 1 1 calc R
H25B H 0.7516 0.3362 0.2190 0.033 Uiso 1 1 calc R
C26 C 0.60642(14) 0.35677(8) 0.23969(8) 0.0363(4) Uani 1 1 d .
H26A H 0.6318 0.3840 0.2799 0.054 Uiso 1 1 calc R
H26B H 0.5451 0.3291 0.2445 0.054 Uiso 1 1 calc R
H26C H 0.5868 0.3890 0.2023 0.054 Uiso 1 1 calc R
C27 C 0.75139(10) 0.20301(7) 0.16920(7) 0.0243(3) Uani 1 1 d .
H27A H 0.7597 0.1715 0.2078 0.029 Uiso 1 1 calc R
H27B H 0.7316 0.1734 0.1294 0.029 Uiso 1 1 calc R
C28 C 0.85772(11) 0.23732(9) 0.16897(9) 0.0350(3) Uani 1 1 d .
H28A H 0.9074 0.2012 0.1611 0.052 Uiso 1 1 calc R
H28B H 0.8845 0.2599 0.2115 0.052 Uiso 1 1 calc R
H28C H 0.8492 0.2728 0.1341 0.052 Uiso 1 1 calc R
C29 C 0.77684(9) 0.12938(6) 0.32039(6) 0.0165(2) Uani 1 1 d .
C30 C 0.80078(9) 0.07076(6) 0.28276(6) 0.0181(2) Uani 1 1 d .
C31 C 0.73043(10) 0.01039(7) 0.24607(7) 0.0225(3) Uani 1 1 d .
C32 C 0.81204(11) -0.04008(7) 0.22526(8) 0.0262(3) Uani 1 1 d .
H32A H 0.8228 -0.0819 0.2543 0.031 Uiso 1 1 calc R
H32B H 0.7859 -0.0562 0.1795 0.031 Uiso 1 1 calc R
C33 C 0.91659(10) -0.00024(7) 0.23057(7) 0.0230(3) Uani 1 1 d .
C34 C 0.90508(10) 0.05791(7) 0.27832(6) 0.0192(2) Uani 1 1 d .
C35 C 0.98692(10) 0.09741(7) 0.31345(6) 0.0205(3) Uani 1 1 d .
H35 H 1.0563 0.0909 0.3070 0.025 Uiso 1 1 calc R
C36 C 0.96634(9) 0.14649(7) 0.35806(6) 0.0183(2) Uani 1 1 d .
C37 C 1.05000(10) 0.18549(7) 0.40658(6) 0.0201(2) Uani 1 1 d .
C38 C 0.98569(10) 0.21361(8) 0.45518(6) 0.0230(3) Uani 1 1 d .
H38A H 1.0113 0.2609 0.4710 0.028 Uiso 1 1 calc R
H38B H 0.9936 0.1818 0.4936 0.028 Uiso 1 1 calc R
C39 C 0.86833(10) 0.21791(7) 0.41962(6) 0.0191(2) Uani 1 1 d .
C40 C 0.86302(9) 0.16406(6) 0.36224(6) 0.0166(2) Uani 1 1 d .
C41 C 0.67298(12) -0.02910(8) 0.29303(8) 0.0324(3) Uani 1 1 d .
H41A H 0.6129 0.0000 0.2994 0.039 Uiso 1 1 calc R
H41B H 0.6442 -0.0735 0.2716 0.039 Uiso 1 1 calc R
C42 C 0.73984(14) -0.04683(9) 0.36043(9) 0.0408(4) Uani 1 1 d .
H42A H 0.6960 -0.0695 0.3873 0.061 Uiso 1 1 calc R
H42B H 0.7700 -0.0035 0.3820 0.061 Uiso 1 1 calc R
H42C H 0.7964 -0.0789 0.3552 0.061 Uiso 1 1 calc R
C43 C 0.65099(12) 0.03444(8) 0.18416(8) 0.0324(3) Uani 1 1 d .
H43A H 0.6089 0.0735 0.1967 0.039 Uiso 1 1 calc R
H43B H 0.6905 0.0534 0.1523 0.039 Uiso 1 1 calc R
C44 C 0.57567(14) -0.02241(10) 0.14961(10) 0.0479(5) Uani 1 1 d .
H44A H 0.5333 -0.0032 0.1089 0.072 Uiso 1 1 calc R
H44B H 0.5295 -0.0375 0.1786 0.072 Uiso 1 1 calc R
H44C H 0.6160 -0.0629 0.1393 0.072 Uiso 1 1 calc R
C45 C 0.92645(12) 0.03556(8) 0.16536(7) 0.0299(3) Uani 1 1 d .
H45A H 0.8646 0.0664 0.1510 0.036 Uiso 1 1 calc R
H45B H 0.9892 0.0663 0.1743 0.036 Uiso 1 1 calc R
C46 C 0.93493(16) -0.01340(11) 0.10839(9) 0.0484(5) Uani 1 1 d .
H46A H 0.9398 0.0148 0.0697 0.073 Uiso 1 1 calc R
H46B H 0.8727 -0.0436 0.0981 0.073 Uiso 1 1 calc R
H46C H 0.9978 -0.0428 0.1209 0.073 Uiso 1 1 calc R
C47 C 1.01353(11) -0.04744(8) 0.25461(8) 0.0326(3) Uani 1 1 d .
H47A H 1.0103 -0.0873 0.2235 0.039 Uiso 1 1 calc R
H47B H 1.0770 -0.0197 0.2525 0.039 Uiso 1 1 calc R
C48 C 1.02672(15) -0.07740(9) 0.32351(10) 0.0460(4) Uani 1 1 d .
H48A H 1.0953 -0.1004 0.3360 0.069 Uiso 1 1 calc R
H48B H 0.9712 -0.1119 0.3245 0.069 Uiso 1 1 calc R
H48C H 1.0222 -0.0392 0.3545 0.069 Uiso 1 1 calc R
C49 C 1.13983(11) 0.13657(8) 0.44065(7) 0.0291(3) Uani 1 1 d .
H49A H 1.1802 0.1219 0.4076 0.035 Uiso 1 1 calc R
H49B H 1.1877 0.1642 0.4747 0.035 Uiso 1 1 calc R
C50 C 1.10724(15) 0.07046(9) 0.47290(9) 0.0435(4) Uani 1 1 d .
H50A H 1.1680 0.0394 0.4860 0.065 Uiso 1 1 calc R
H50B H 1.0523 0.0458 0.4416 0.065 Uiso 1 1 calc R
H50C H 1.0805 0.0837 0.5118 0.065 Uiso 1 1 calc R
C51 C 1.09613(10) 0.24418(7) 0.36953(7) 0.0243(3) Uani 1 1 d .
H51A H 1.1299 0.2218 0.3364 0.029 Uiso 1 1 calc R
H51B H 1.0376 0.2735 0.3456 0.029 Uiso 1 1 calc R
C52 C 1.17591(14) 0.29244(9) 0.41224(9) 0.0394(4) Uani 1 1 d .
H52A H 1.1987 0.3286 0.3847 0.059 Uiso 1 1 calc R
H52B H 1.2366 0.2647 0.4341 0.059 Uiso 1 1 calc R
H52C H 1.1437 0.3151 0.4454 0.059 Uiso 1 1 calc R
C53 C 0.84318(10) 0.29426(7) 0.39449(7) 0.0230(3) Uani 1 1 d .
H53A H 0.8888 0.3058 0.3635 0.028 Uiso 1 1 calc R
H53B H 0.7698 0.2955 0.3694 0.028 Uiso 1 1 calc R
C54 C 0.85671(15) 0.35178(9) 0.44697(9) 0.0406(4) Uani 1 1 d .
H54A H 0.8406 0.3977 0.4258 0.061 Uiso 1 1 calc R
H54B H 0.9292 0.3517 0.4721 0.061 Uiso 1 1 calc R
H54C H 0.8089 0.3428 0.4766 0.061 Uiso 1 1 calc R
C55 C 0.79904(10) 0.19710(7) 0.46850(7) 0.0235(3) Uani 1 1 d .
H55A H 0.8152 0.2294 0.5067 0.028 Uiso 1 1 calc R
H55B H 0.7247 0.2047 0.4468 0.028 Uiso 1 1 calc R
C56 C 0.81111(12) 0.12154(8) 0.49396(7) 0.0310(3) Uani 1 1 d .
H56A H 0.7559 0.1112 0.5181 0.046 Uiso 1 1 calc R
H56B H 0.8799 0.1159 0.5233 0.046 Uiso 1 1 calc R
H56C H 0.8052 0.0890 0.4568 0.046 Uiso 1 1 calc R

loop_
_atom_site_aniso_label
_atom_site_aniso_U_11
_atom_site_aniso_U_22
_atom_site_aniso_U_33
_atom_site_aniso_U_23
_atom_site_aniso_U_13
_atom_site_aniso_U_12
Ge1 0.01328(7) 0.02004(7) 0.01635(8) 0.00160(5) 0.00375(5) 0.00110(4)
O1 0.0229(5) 0.0265(5) 0.0221(5) -0.0032(4) 0.0030(4) 0.0044(4)
O2 0.0208(5) 0.0334(5) 0.0266(5) 0.0119(4) 0.0078(4) 0.0036(4)
C1 0.0146(5) 0.0192(6) 0.0168(6) 0.0009(5) 0.0039(4) 0.0012(4)
C2 0.0163(6) 0.0171(6) 0.0189(6) 0.0010(5) 0.0052(5) 0.0001(4)
C3 0.0148(5) 0.0214(6) 0.0205(6) 0.0030(5) 0.0057(5) -0.0002(4)
C4 0.0155(6) 0.0293(7) 0.0249(7) 0.0044(5) 0.0054(5) -0.0017(5)
C5 0.0169(6) 0.0287(7) 0.0227(7) 0.0026(5) 0.0021(5) -0.0045(5)
C6 0.0161(6) 0.0229(6) 0.0196(7) 0.0002(5) 0.0033(5) -0.0016(5)
C7 0.0202(6) 0.0323(7) 0.0180(6) 0.0031(5) 0.0010(5) -0.0025(5)
C8 0.0208(6) 0.0251(6) 0.0186(6) 0.0033(5) 0.0062(5) -0.0006(5)
C9 0.0207(6) 0.0301(7) 0.0208(7) 0.0065(5) 0.0052(5) -0.0009(5)
C10 0.0212(6) 0.0251(6) 0.0233(7) 0.0065(5) 0.0068(5) -0.0018(5)
C11 0.0175(6) 0.0205(6) 0.0193(6) 0.0035(5) 0.0059(5) -0.0024(5)
C12 0.0157(5) 0.0177(6) 0.0199(6) 0.0012(5) 0.0060(5) 0.0006(4)
C13 0.0179(6) 0.0254(6) 0.0223(7) 0.0021(5) 0.0078(5) 0.0006(5)
C14 0.0256(7) 0.0250(7) 0.0339(8) -0.0007(6) 0.0112(6) 0.0013(5)
C15 0.0199(6) 0.0205(6) 0.0262(7) 0.0037(5) 0.0074(5) 0.0000(5)
C16 0.0322(7) 0.0260(7) 0.0290(8) 0.0067(6) 0.0110(6) -0.0008(6)
C17 0.0181(6) 0.0435(8) 0.0283(8) 0.0074(6) -0.0006(5) -0.0008(6)
C18 0.0375(9) 0.0443(10) 0.0448(10) 0.0104(8) -0.0022(7) 0.0132(7)
C19 0.0318(7) 0.0327(8) 0.0293(8) -0.0009(6) 0.0026(6) -0.0111(6)
C20 0.0778(14) 0.0432(10) 0.0316(9) -0.0095(8) 0.0102(9) -0.0170(10)
C21 0.0275(7) 0.0371(8) 0.0332(8) 0.0128(6) 0.0085(6) 0.0064(6)
C22 0.0445(9) 0.0375(9) 0.0393(9) 0.0169(7) 0.0079(7) 0.0067(7)
C23 0.0308(7) 0.0471(9) 0.0211(7) 0.0024(6) 0.0075(6) -0.0061(7)
C24 0.0591(11) 0.0450(10) 0.0333(9) -0.0076(7) 0.0192(8) -0.0041(8)
C25 0.0300(7) 0.0271(7) 0.0258(7) -0.0016(6) 0.0089(6) -0.0100(6)
C26 0.0536(10) 0.0235(7) 0.0367(9) -0.0027(6) 0.0206(8) -0.0033(7)
C27 0.0193(6) 0.0267(7) 0.0287(7) 0.0073(5) 0.0092(5) 0.0008(5)
C28 0.0196(7) 0.0418(9) 0.0454(9) 0.0091(7) 0.0109(6) -0.0009(6)
C29 0.0143(5) 0.0183(6) 0.0171(6) 0.0028(5) 0.0042(4) 0.0010(4)
C30 0.0164(6) 0.0177(6) 0.0199(6) 0.0003(5) 0.0032(5) -0.0011(4)
C31 0.0185(6) 0.0189(6) 0.0300(7) -0.0054(5) 0.0049(5) -0.0013(5)
C32 0.0229(6) 0.0197(6) 0.0372(8) -0.0062(6) 0.0088(6) -0.0010(5)
C33 0.0195(6) 0.0210(6) 0.0294(7) -0.0070(5) 0.0071(5) -0.0003(5)
C34 0.0191(6) 0.0181(6) 0.0209(6) 0.0004(5) 0.0056(5) 0.0014(5)
C35 0.0149(5) 0.0225(6) 0.0246(7) 0.0003(5) 0.0056(5) 0.0014(5)
C36 0.0146(5) 0.0213(6) 0.0185(6) 0.0019(5) 0.0022(5) 0.0001(4)
C37 0.0161(6) 0.0238(6) 0.0197(6) -0.0019(5) 0.0021(5) -0.0003(5)
C38 0.0185(6) 0.0313(7) 0.0187(6) -0.0036(5) 0.0024(5) -0.0011(5)
C39 0.0171(6) 0.0238(6) 0.0168(6) -0.0025(5) 0.0040(5) -0.0004(5)
C40 0.0165(6) 0.0180(6) 0.0157(6) 0.0019(4) 0.0039(5) 0.0011(4)
C41 0.0267(7) 0.0279(7) 0.0462(9) -0.0082(6) 0.0156(6) -0.0092(6)
C42 0.0526(10) 0.0309(8) 0.0433(10) 0.0068(7) 0.0204(8) -0.0074(7)
C43 0.0283(7) 0.0278(7) 0.0364(8) -0.0112(6) -0.0038(6) 0.0015(6)
C44 0.0366(9) 0.0444(10) 0.0544(11) -0.0169(9) -0.0093(8) -0.0057(8)
C45 0.0299(7) 0.0325(8) 0.0293(8) -0.0083(6) 0.0109(6) -0.0066(6)
C46 0.0555(11) 0.0566(11) 0.0372(10) -0.0218(9) 0.0189(8) -0.0146(9)
C47 0.0242(7) 0.0262(7) 0.0477(9) -0.0101(6) 0.0082(6) 0.0047(6)
C48 0.0430(10) 0.0334(9) 0.0583(12) 0.0062(8) 0.0033(8) 0.0152(7)
C49 0.0203(6) 0.0329(7) 0.0310(8) -0.0008(6) -0.0015(5) 0.0039(6)
C50 0.0459(10) 0.0386(9) 0.0407(10) 0.0115(7) -0.0034(8) 0.0081(7)
C51 0.0207(6) 0.0270(7) 0.0265(7) -0.0036(5) 0.0083(5) -0.0039(5)
C52 0.0406(9) 0.0390(9) 0.0410(9) -0.0129(7) 0.0143(7) -0.0180(7)
C53 0.0224(6) 0.0214(6) 0.0254(7) -0.0023(5) 0.0058(5) -0.0005(5)
C54 0.0510(10) 0.0290(8) 0.0424(10) -0.0107(7) 0.0112(8) -0.0025(7)
C55 0.0215(6) 0.0303(7) 0.0197(6) -0.0016(5) 0.0066(5) 0.0000(5)
C56 0.0311(7) 0.0380(8) 0.0255(7) 0.0073(6) 0.0096(6) 0.0008(6)

loop_
_atom_type_symbol
_atom_type_description
_atom_type_scat_dispersion_real
_atom_type_scat_dispersion_imag
_atom_type_scat_source
C C 0.0033 0.0016 'International Tables Vol C Tables 4.2.6.8 and 6.1.1.4'
H H 0.0000 0.0000 'International Tables Vol C Tables 4.2.6.8 and 6.1.1.4'
Ge Ge 0.1547 1.8001 'International Tables Vol C Tables 4.2.6.8 and 6.1.1.4'
O O 0.0106 0.0060 'International Tables Vol C Tables 4.2.6.8 and 6.1.1.4'

loop_
_geom_angle_atom_site_label_1
_geom_angle_atom_site_label_2
_geom_angle_atom_site_label_3
_geom_angle
O1 Ge1 O2 99.17(5)
O1 Ge1 C29 113.46(5)
O2 Ge1 C29 101.83(5)
O1 Ge1 C1 101.55(5)
O2 Ge1 C1 115.01(5)
C29 Ge1 C1 123.56(5)
Ge1 O1 H1 109.5
Ge1 O2 H2 109.5
C2 C1 C12 116.98(11)
C2 C1 Ge1 121.51(9)
C12 C1 Ge1 121.31(9)
C6 C2 C1 120.21(11)
C6 C2 C3 108.45(10)
C1 C2 C3 130.96(11)
C13 C3 C15 111.95(10)
C13 C3 C2 110.31(10)
C15 C3 C2 113.38(10)
C13 C3 C4 109.58(10)
C15 C3 C4 108.25(10)
C2 C3 C4 102.93(10)
C5 C4 C3 108.60(10)
C5 C4 H4A 110.0
C3 C4 H4A 110.0
C5 C4 H4B 110.0
C3 C4 H4B 110.0
H4A C4 H4B 108.4
C6 C5 C4 101.29(10)
C6 C5 C17 113.72(11)
C4 C5 C17 112.18(12)
C6 C5 C19 110.03(11)
C4 C5 C19 110.53(11)
C17 C5 C19 108.91(12)
C7 C6 C2 121.35(12)
C7 C6 C5 125.00(12)
C2 C6 C5 113.60(11)
C6 C7 C8 119.05(12)
C6 C7 H7 120.5
C8 C7 H7 120.5
C7 C8 C12 121.78(12)
C7 C8 C9 122.91(12)
C12 C8 C9 115.16(11)
C8 C9 C23 112.00(12)
C8 C9 C10 102.42(10)
C23 C9 C10 113.47(11)
C8 C9 C21 108.07(11)
C23 C9 C21 109.29(12)
C10 C9 C21 111.34(12)
C9 C10 C11 109.70(10)
C9 C10 H10A 109.7
C11 C10 H10A 109.7
C9 C10 H10B 109.7
C11 C10 H10B 109.7
H10A C10 H10B 108.2
C25 C11 C27 110.09(11)
C25 C11 C12 112.21(10)
C27 C11 C12 111.78(10)
C25 C11 C10 110.51(11)
C27 C11 C10 108.01(10)
C12 C11 C10 104.02(10)
C8 C12 C1 120.04(11)
C8 C12 C11 108.56(10)
C1 C12 C11 131.27(11)
C14 C13 C3 115.42(11)
C14 C13 H13A 108.4
C3 C13 H13A 108.4
C14 C13 H13B 108.4
C3 C13 H13B 108.4
H13A C13 H13B 107.5
C13 C14 H14A 109.5
C13 C14 H14B 109.5
H14A C14 H14B 109.5
C13 C14 H14C 109.5
H14A C14 H14C 109.5
H14B C14 H14C 109.5
C16 C15 C3 114.66(11)
C16 C15 H15A 108.6
C3 C15 H15A 108.6
C16 C15 H15B 108.6
C3 C15 H15B 108.6
H15A C15 H15B 107.6
C15 C16 H16A 109.5
C15 C16 H16B 109.5
H16A C16 H16B 109.5
C15 C16 H16C 109.5
H16A C16 H16C 109.5
H16B C16 H16C 109.5
C18 C17 C5 116.44(13)
C18 C17 H17A 108.2
C5 C17 H17A 108.2
C18 C17 H17B 108.2
C5 C17 H17B 108.2
H17A C17 H17B 107.3
C17 C18 H18A 109.5
C17 C18 H18B 109.5
H18A C18 H18B 109.5
C17 C18 H18C 109.5
H18A C18 H18C 109.5
H18B C18 H18C 109.5
C20 C19 C5 116.42(13)
C20 C19 H19A 108.2
C5 C19 H19A 108.2
C20 C19 H19B 108.2
C5 C19 H19B 108.2
H19A C19 H19B 107.3
C19 C20 H20A 109.5
C19 C20 H20B 109.5
H20A C20 H20B 109.5
C19 C20 H20C 109.5
H20A C20 H20C 109.5
H20B C20 H20C 109.5
C22 C21 C9 115.77(13)
C22 C21 H21A 108.3
C9 C21 H21A 108.3
C22 C21 H21B 108.3
C9 C21 H21B 108.3
H21A C21 H21B 107.4
C21 C22 H22A 109.5
C21 C22 H22B 109.5
H22A C22 H22B 109.5
C21 C22 H22C 109.5
H22A C22 H22C 109.5
H22B C22 H22C 109.5
C24 C23 C9 115.75(13)
C24 C23 H23A 108.3
C9 C23 H23A 108.3
C24 C23 H23B 108.3
C9 C23 H23B 108.3
H23A C23 H23B 107.4
C23 C24 H24A 109.5
C23 C24 H24B 109.5
H24A C24 H24B 109.5
C23 C24 H24C 109.5
H24A C24 H24C 109.5
H24B C24 H24C 109.5
C26 C25 C11 115.51(12)
C26 C25 H25A 108.4
C11 C25 H25A 108.4
C26 C25 H25B 108.4
C11 C25 H25B 108.4
H25A C25 H25B 107.5
C25 C26 H26A 109.5
C25 C26 H26B 109.5
H26A C26 H26B 109.5
C25 C26 H26C 109.5
H26A C26 H26C 109.5
H26B C26 H26C 109.5
C28 C27 C11 115.51(12)
C28 C27 H27A 108.4
C11 C27 H27A 108.4
C28 C27 H27B 108.4
C11 C27 H27B 108.4
H27A C27 H27B 107.5
C27 C28 H28A 109.5
C27 C28 H28B 109.5
H28A C28 H28B 109.5
C27 C28 H28C 109.5
H28A C28 H28C 109.5
H28B C28 H28C 109.5
C40 C29 C30 117.19(10)
C40 C29 Ge1 122.17(9)
C30 C29 Ge1 120.64(9)
C34 C30 C29 119.78(11)
C34 C30 C31 108.53(11)
C29 C30 C31 131.56(11)
C43 C31 C41 110.00(12)
C43 C31 C32 109.12(12)
C41 C31 C32 109.14(11)
C43 C31 C30 114.39(11)
C41 C31 C30 111.08(11)
C32 C31 C30 102.77(10)
C33 C32 C31 108.89(10)
C33 C32 H32A 109.9
C31 C32 H32A 109.9
C33 C32 H32B 109.9
C31 C32 H32B 109.9
H32A C32 H32B 108.3
C34 C33 C32 101.31(10)
C34 C33 C47 113.44(11)
C32 C33 C47 112.94(12)
C34 C33 C45 107.08(11)
C32 C33 C45 112.83(12)
C47 C33 C45 109.00(12)
C35 C34 C30 121.49(12)
C35 C34 C33 124.82(11)
C30 C34 C33 113.65(11)
C36 C35 C34 118.96(11)
C36 C35 H35 120.5
C34 C35 H35 120.5
C35 C36 C40 121.68(11)
C35 C36 C37 124.28(11)
C40 C36 C37 114.04(11)
C36 C37 C38 101.06(10)
C36 C37 C49 112.49(11)
C38 C37 C49 111.85(11)
C36 C37 C51 108.71(11)
C38 C37 C51 113.64(11)
C49 C37 C51 108.94(11)
C37 C38 C39 108.86(10)
C37 C38 H38A 109.9
C39 C38 H38A 109.9
C37 C38 H38B 109.9
C39 C38 H38B 109.9
H38A C38 H38B 108.3
C55 C39 C53 110.41(10)
C55 C39 C38 109.03(10)
C53 C39 C38 109.04(10)
C55 C39 C40 113.42(10)
C53 C39 C40 112.39(10)
C38 C39 C40 102.13(10)
C36 C40 C29 119.55(11)
C36 C40 C39 108.25(10)
C29 C40 C39 132.04(11)
C42 C41 C31 115.42(12)
C42 C41 H41A 108.4
C31 C41 H41A 108.4
C42 C41 H41B 108.4
C31 C41 H41B 108.4
H41A C41 H41B 107.5
C41 C42 H42A 109.5
C41 C42 H42B 109.5
H42A C42 H42B 109.5
C41 C42 H42C 109.5
H42A C42 H42C 109.5
H42B C42 H42C 109.5
C44 C43 C31 115.78(14)
C44 C43 H43A 108.3
C31 C43 H43A 108.3
C44 C43 H43B 108.3
C31 C43 H43B 108.3
H43A C43 H43B 107.4
C43 C44 H44A 109.5
C43 C44 H44B 109.5
H44A C44 H44B 109.5
C43 C44 H44C 109.5
H44A C44 H44C 109.5
H44B C44 H44C 109.5
C46 C45 C33 116.51(13)
C46 C45 H45A 108.2
C33 C45 H45A 108.2
C46 C45 H45B 108.2
C33 C45 H45B 108.2
H45A C45 H45B 107.3
C45 C46 H46A 109.5
C45 C46 H46B 109.5
H46A C46 H46B 109.5
C45 C46 H46C 109.5
H46A C46 H46C 109.5
H46B C46 H46C 109.5
C48 C47 C33 116.46(13)
C48 C47 H47A 108.2
C33 C47 H47A 108.2
C48 C47 H47B 108.2
C33 C47 H47B 108.2
H47A C47 H47B 107.3
C47 C48 H48A 109.5
C47 C48 H48B 109.5
H48A C48 H48B 109.5
C47 C48 H48C 109.5
H48A C48 H48C 109.5
H48B C48 H48C 109.5
C50 C49 C37 116.22(12)
C50 C49 H49A 108.2
C37 C49 H49A 108.2
C50 C49 H49B 108.2
C37 C49 H49B 108.2
H49A C49 H49B 107.4
C49 C50 H50A 109.5
C49 C50 H50B 109.5
H50A C50 H50B 109.5
C49 C50 H50C 109.5
H50A C50 H50C 109.5
H50B C50 H50C 109.5
C52 C51 C37 115.56(12)
C52 C51 H51A 108.4
C37 C51 H51A 108.4
C52 C51 H51B 108.4
C37 C51 H51B 108.4
H51A C51 H51B 107.5
C51 C52 H52A 109.5
C51 C52 H52B 109.5
H52A C52 H52B 109.5
C51 C52 H52C 109.5
H52A C52 H52C 109.5
H52B C52 H52C 109.5
C54 C53 C39 116.21(12)
C54 C53 H53A 108.2
C39 C53 H53A 108.2
C54 C53 H53B 108.2
C39 C53 H53B 108.2
H53A C53 H53B 107.4
C53 C54 H54A 109.5
C53 C54 H54B 109.5
H54A C54 H54B 109.5
C53 C54 H54C 109.5
H54A C54 H54C 109.5
H54B C54 H54C 109.5
C56 C55 C39 115.88(11)
C56 C55 H55A 108.3
C39 C55 H55A 108.3
C56 C55 H55B 108.3
C39 C55 H55B 108.3
H55A C55 H55B 107.4
C55 C56 H56A 109.5
C55 C56 H56B 109.5
H56A C56 H56B 109.5
C55 C56 H56C 109.5
H56A C56 H56C 109.5
H56B C56 H56C 109.5

loop_
_geom_bond_atom_site_label_1
_geom_bond_atom_site_label_2
_geom_bond_distance
Ge1 O1 1.7827(9)
Ge1 O2 1.7866(9)
Ge1 C29 1.9961(12)
Ge1 C1 2.0105(12)
O1 H1 0.8400
O2 H2 0.8400
C1 C2 1.4280(16)
C1 C12 1.4349(17)
C2 C6 1.4077(18)
C2 C3 1.5537(16)
C3 C13 1.5480(18)
C3 C15 1.5489(17)
C3 C4 1.5632(17)
C4 C5 1.5377(19)
C4 H4A 0.9900
C4 H4B 0.9900
C5 C6 1.5149(17)
C5 C17 1.5475(19)
C5 C19 1.554(2)
C6 C7 1.3790(18)
C7 C8 1.3844(18)
C7 H7 0.9500
C8 C12 1.3974(18)
C8 C9 1.5158(17)
C9 C23 1.542(2)
C9 C10 1.5462(18)
C9 C21 1.548(2)
C10 C11 1.5611(17)
C10 H10A 0.9900
C10 H10B 0.9900
C11 C25 1.5383(19)
C11 C27 1.5451(18)
C11 C12 1.5546(16)
C13 C14 1.5313(19)
C13 H13A 0.9900
C13 H13B 0.9900
C14 H14A 0.9800
C14 H14B 0.9800
C14 H14C 0.9800
C15 C16 1.5304(18)
C15 H15A 0.9900
C15 H15B 0.9900
C16 H16A 0.9800
C16 H16B 0.9800
C16 H16C 0.9800
C17 C18 1.519(2)
C17 H17A 0.9900
C17 H17B 0.9900
C18 H18A 0.9800
C18 H18B 0.9800
C18 H18C 0.9800
C19 C20 1.526(2)
C19 H19A 0.9900
C19 H19B 0.9900
C20 H20A 0.9800
C20 H20B 0.9800
C20 H20C 0.9800
C21 C22 1.528(2)
C21 H21A 0.9900
C21 H21B 0.9900
C22 H22A 0.9800
C22 H22B 0.9800
C22 H22C 0.9800
C23 C24 1.517(2)
C23 H23A 0.9900
C23 H23B 0.9900
C24 H24A 0.9800
C24 H24B 0.9800
C24 H24C 0.9800
C25 C26 1.527(2)
C25 H25A 0.9900
C25 H25B 0.9900
C26 H26A 0.9800
C26 H26B 0.9800
C26 H26C 0.9800
C27 C28 1.5333(18)
C27 H27A 0.9900
C27 H27B 0.9900
C28 H28A 0.9800
C28 H28B 0.9800
C28 H28C 0.9800
C29 C40 1.4297(17)
C29 C30 1.4327(17)
C30 C34 1.4044(17)
C30 C31 1.5634(17)
C31 C43 1.543(2)
C31 C41 1.545(2)
C31 C32 1.5600(18)
C32 C33 1.5431(18)
C32 H32A 0.9900
C32 H32B 0.9900
C33 C34 1.5140(17)
C33 C47 1.5446(19)
C33 C45 1.547(2)
C34 C35 1.3814(18)
C35 C36 1.3811(18)
C35 H35 0.9500
C36 C40 1.4088(17)
C36 C37 1.5151(17)
C37 C38 1.5393(18)
C37 C49 1.5456(18)
C37 C51 1.5471(18)
C38 C39 1.5561(17)
C38 H38A 0.9900
C38 H38B 0.9900
C39 C55 1.5478(17)
C39 C53 1.5524(18)
C39 C40 1.5627(17)
C41 C42 1.526(2)
C41 H41A 0.9900
C41 H41B 0.9900
C42 H42A 0.9800
C42 H42B 0.9800
C42 H42C 0.9800
C43 C44 1.533(2)
C43 H43A 0.9900
C43 H43B 0.9900
C44 H44A 0.9800
C44 H44B 0.9800
C44 H44C 0.9800
C45 C46 1.529(2)
C45 H45A 0.9900
C45 H45B 0.9900
C46 H46A 0.9800
C46 H46B 0.9800
C46 H46C 0.9800
C47 C48 1.519(3)
C47 H47A 0.9900
C47 H47B 0.9900
C48 H48A 0.9800
C48 H48B 0.9800
C48 H48C 0.9800
C49 C50 1.525(2)
C49 H49A 0.9900
C49 H49B 0.9900
C50 H50A 0.9800
C50 H50B 0.9800
C50 H50C 0.9800
C51 C52 1.524(2)
C51 H51A 0.9900
C51 H51B 0.9900
C52 H52A 0.9800
C52 H52B 0.9800
C52 H52C 0.9800
C53 C54 1.528(2)
C53 H53A 0.9900
C53 H53B 0.9900
C54 H54A 0.9800
C54 H54B 0.9800
C54 H54C 0.9800
C55 C56 1.526(2)
C55 H55A 0.9900
C55 H55B 0.9900
C56 H56A 0.9800
C56 H56B 0.9800
C56 H56C 0.9800

loop_
_geom_torsion_atom_site_label_1
_geom_torsion_atom_site_label_2
_geom_torsion_atom_site_label_3
_geom_torsion_atom_site_label_4
_geom_torsion
O1 Ge1 C1 C2 -93.05(10)
O2 Ge1 C1 C2 12.89(12)
C29 Ge1 C1 C2 138.40(9)
O1 Ge1 C1 C12 81.70(10)
O2 Ge1 C1 C12 -172.35(9)
C29 Ge1 C1 C12 -46.85(12)
C12 C1 C2 C6 7.81(17)
Ge1 C1 C2 C6 -177.22(9)
C12 C1 C2 C3 -164.16(12)
Ge1 C1 C2 C3 10.81(18)
C6 C2 C3 C13 -122.32(11)
C1 C2 C3 C13 50.37(17)
C6 C2 C3 C15 111.23(12)
C1 C2 C3 C15 -76.09(16)
C6 C2 C3 C4 -5.47(13)
C1 C2 C3 C4 167.21(13)
C13 C3 C4 C5 135.31(11)
C15 C3 C4 C5 -102.35(12)
C2 C3 C4 C5 17.95(14)
C3 C4 C5 C6 -22.60(14)
C3 C4 C5 C17 -144.22(11)
C3 C4 C5 C19 94.00(13)
C1 C2 C6 C7 -5.51(19)
C3 C2 C6 C7 168.10(12)
C1 C2 C6 C5 177.00(11)
C3 C2 C6 C5 -9.39(15)
C4 C5 C6 C7 -157.37(13)
C17 C5 C6 C7 -36.82(19)
C19 C5 C6 C7 85.67(16)
C4 C5 C6 C2 20.02(14)
C17 C5 C6 C2 140.57(12)
C19 C5 C6 C2 -96.95(13)
C2 C6 C7 C8 -1.6(2)
C5 C6 C7 C8 175.61(13)
C6 C7 C8 C12 6.2(2)
C6 C7 C8 C9 -169.18(13)
C7 C8 C9 C23 -59.58(17)
C12 C8 C9 C23 124.78(13)
C7 C8 C9 C10 178.49(13)
C12 C8 C9 C10 2.85(15)
C7 C8 C9 C21 60.85(17)
C12 C8 C9 C21 -114.79(13)
C8 C9 C10 C11 -0.34(14)
C23 C9 C10 C11 -121.27(13)
C21 C9 C10 C11 114.93(12)
C9 C10 C11 C25 -122.48(12)
C9 C10 C11 C27 117.04(12)
C9 C10 C11 C12 -1.85(14)
C7 C8 C12 C1 -3.6(2)
C9 C8 C12 C1 172.09(11)
C7 C8 C12 C11 -179.87(12)
C9 C8 C12 C11 -4.18(15)
C2 C1 C12 C8 -3.40(17)
Ge1 C1 C12 C8 -178.38(9)
C2 C1 C12 C11 171.90(12)
Ge1 C1 C12 C11 -3.08(18)
C25 C11 C12 C8 123.02(12)
C27 C11 C12 C8 -112.74(12)
C10 C11 C12 C8 3.55(13)
C25 C11 C12 C1 -52.68(18)
C27 C11 C12 C1 71.56(17)
C10 C11 C12 C1 -172.15(13)
C15 C3 C13 C14 174.42(11)
C2 C3 C13 C14 47.17(14)
C4 C3 C13 C14 -65.46(14)
C13 C3 C15 C16 49.23(15)
C2 C3 C15 C16 174.82(11)
C4 C3 C15 C16 -71.66(14)
C6 C5 C17 C18 -55.07(18)
C4 C5 C17 C18 59.14(17)
C19 C5 C17 C18 -178.17(13)
C6 C5 C19 C20 -58.58(18)
C4 C5 C19 C20 -169.62(14)
C17 C5 C19 C20 66.69(17)
C8 C9 C21 C22 175.69(13)
C23 C9 C21 C22 -62.19(17)
C10 C9 C21 C22 63.95(17)
C8 C9 C23 C24 -51.69(17)
C10 C9 C23 C24 63.67(17)
C21 C9 C23 C24 -171.42(13)
C27 C11 C25 C26 -174.09(11)
C12 C11 C25 C26 -48.91(16)
C10 C11 C25 C26 66.69(15)
C25 C11 C27 C28 -51.75(16)
C12 C11 C27 C28 -177.17(12)
C10 C11 C27 C28 68.99(15)
O1 Ge1 C29 C40 8.07(11)
O2 Ge1 C29 C40 -97.49(10)
C1 Ge1 C29 C40 131.42(10)
O1 Ge1 C29 C30 -171.32(9)
O2 Ge1 C29 C30 83.12(10)
C1 Ge1 C29 C30 -47.97(12)
C40 C29 C30 C34 -11.96(17)
Ge1 C29 C30 C34 167.46(9)
C40 C29 C30 C31 163.34(13)
Ge1 C29 C30 C31 -17.25(19)
C34 C30 C31 C43 -114.26(13)
C29 C30 C31 C43 70.05(18)
C34 C30 C31 C41 120.47(12)
C29 C30 C31 C41 -55.22(18)
C34 C30 C31 C32 3.87(14)
C29 C30 C31 C32 -171.82(13)
C43 C31 C32 C33 105.36(13)
C41 C31 C32 C33 -134.41(12)
C30 C31 C32 C33 -16.43(15)
C31 C32 C33 C34 21.80(14)
C31 C32 C33 C47 143.48(12)
C31 C32 C33 C45 -92.35(14)
C29 C30 C34 C35 4.90(19)
C31 C30 C34 C35 -171.39(12)
C29 C30 C34 C33 -173.10(11)
C31 C30 C34 C33 10.62(15)
C32 C33 C34 C35 161.85(13)
C47 C33 C34 C35 40.52(18)
C45 C33 C34 C35 -79.77(16)
C32 C33 C34 C30 -20.23(15)
C47 C33 C34 C30 -141.56(12)
C45 C33 C34 C30 98.15(13)
C30 C34 C35 C36 5.60(19)
C33 C34 C35 C36 -176.64(12)
C34 C35 C36 C40 -8.77(19)
C34 C35 C36 C37 170.71(12)
C35 C36 C37 C38 -163.54(12)
C40 C36 C37 C38 15.98(14)
C35 C36 C37 C49 -44.11(18)
C40 C36 C37 C49 135.41(12)
C35 C36 C37 C51 76.62(15)
C40 C36 C37 C51 -103.86(12)
C36 C37 C38 C39 -23.45(13)
C49 C37 C38 C39 -143.33(11)
C51 C37 C38 C39 92.81(13)
C37 C38 C39 C55 142.80(11)
C37 C38 C39 C53 -96.58(12)
C37 C38 C39 C40 22.53(13)
C35 C36 C40 C29 1.35(19)
C37 C36 C40 C29 -178.18(11)
C35 C36 C40 C39 177.22(11)
C37 C36 C40 C39 -2.31(15)
C30 C29 C40 C36 8.91(17)
Ge1 C29 C40 C36 -170.50(9)
C30 C29 C40 C39 -165.81(12)
Ge1 C29 C40 C39 14.78(18)
C55 C39 C40 C36 -129.50(11)
C53 C39 C40 C36 104.38(12)
C38 C39 C40 C36 -12.34(13)
C55 C39 C40 C29 45.66(18)
C53 C39 C40 C29 -80.46(16)
C38 C39 C40 C29 162.83(13)
C43 C31 C41 C42 -171.79(13)
C32 C31 C41 C42 68.52(16)
C30 C31 C41 C42 -44.10(16)
C41 C31 C43 C44 -50.18(17)
C32 C31 C43 C44 69.52(17)
C30 C31 C43 C44 -176.01(13)
C34 C33 C45 C46 -177.82(13)
C32 C33 C45 C46 -67.22(17)
C47 C33 C45 C46 59.10(17)
C34 C33 C47 C48 50.99(18)
C32 C33 C47 C48 -63.57(17)
C45 C33 C47 C48 170.18(13)
C36 C37 C49 C50 -52.38(17)
C38 C37 C49 C50 60.56(17)
C51 C37 C49 C50 -172.98(13)
C36 C37 C51 C52 175.46(12)
C38 C37 C51 C52 63.78(16)
C49 C37 C51 C52 -61.65(16)
C55 C39 C53 C54 57.96(15)
C38 C39 C53 C54 -61.81(15)
C40 C39 C53 C54 -174.30(12)
C53 C39 C55 C56 176.47(11)
C38 C39 C55 C56 -63.75(15)
C40 C39 C55 C56 49.30(15)

loop_
_cod_related_entry_id
_cod_related_entry_database
_cod_related_entry_code
1 ChemSpider 30651961
